data_7709967
loop_
_publ_author_name
'Jia, Xiaodi'
'Zheng, Yongshen'
'Cheng, Puxin'
'Han, Xiao'
'Xu, Liang'
'Xu, Jialiang'

_publ_section_title
;
 Methylpiperazine Based 0D Chiral Hybrid Lead Halides for Second Harmonic
 Generation
;
_journal_name_full 'Dalton Transactions'
_journal_paper_doi 10.1039/D2DT00557C
_journal_year 2022
_chemical_formula_moiety 'I3 Pb0.5, C5 H14 N2, 1.5(H2 O)'
_chemical_formula_sum 'C5 H14 I3 N3.5 O0.25 Pb0.5'
_chemical_formula_weight 611.49
_chemical_name_systematic rac-2-I
_space_group_crystal_system monoclinic
_space_group_IT_number 13
_space_group_name_Hall '-P 2yc'
_space_group_name_H-M_alt 'P 1 2/c 1'
_atom_sites_solution_hydrogens mixed
_atom_sites_solution_primary iterative
_audit_creation_date 2022-03-25
_audit_creation_method
;
Olex2 1.2
(compiled 2018.05.29 svn.r3508 for OlexSys, GUI svn.r5506)
;
_audit_update_record
;
2022-03-27 deposited with the CCDC.	2022-04-11 downloaded from the CCDC.
;
_cell_angle_alpha 90
_cell_angle_beta 106.420(2)
_cell_angle_gamma 90
_cell_formula_units_Z 4
_cell_length_a 9.5613(2)
_cell_length_b 10.0810(2)
_cell_length_c 15.1805(3)
_cell_measurement_reflns_used 19520
_cell_measurement_temperature 150.00(10)
_cell_measurement_theta_max 31.1920
_cell_measurement_theta_min 4.2530
_cell_volume 1403.53(5)
_computing_cell_refinement 'CrysAlisPro 1.171.40.84a (Rigaku OD, 2020)'
_computing_data_collection 'CrysAlisPro 1.171.40.84a (Rigaku OD, 2020)'
_computing_data_reduction 'CrysAlisPro 1.171.40.84a (Rigaku OD, 2020)'
_computing_molecular_graphics 'Olex2 (Dolomanov et al., 2009)'
_computing_publication_material 'Olex2 (Dolomanov et al., 2009)'
_computing_structure_refinement 'ShelXL (Sheldrick, 2015)'
_computing_structure_solution 'olex2.solve (Bourhis et al., 2015)'
_diffrn_ambient_environment N~2~
_diffrn_ambient_temperature 150.00(10)
_diffrn_detector 'Hybrid Pixel Array Detector'
_diffrn_detector_area_resol_mean 10.0000
_diffrn_measured_fraction_theta_full 0.994
_diffrn_measured_fraction_theta_max 0.994
_diffrn_measurement_details
;
List of Runs (angles in degrees, time in seconds):

  # Type    Start    End  Width  t~exp~   \w     \q     \k     \f   Frames
#--------------------------------------------------------------------------
  1  \w      7.00  32.00   0.50    0.50    --   -0.30  58.00 -30.00   50
  2  \w    -59.00 -32.00   0.50    0.50    --   -0.30 -58.00-171.00   54
  3  \w    -32.00  47.00   0.50    0.50    --   -0.30  77.00-180.00  158
  4  \w    -32.00  48.00   0.50    0.50    --   -0.30  77.00  60.00  160
  5  \w    -49.00  31.00   0.50    0.50    --   -0.30 -77.00 -90.00  160
  6  \w     -2.00  32.00   0.50    0.50    --   -0.30  38.00  90.00   68
  7  \w     39.00  65.00   0.50    0.50    --   -0.30  38.00  90.00   52
  8  \w    -86.00  18.00   0.50    0.50    --   -0.30 -38.00-150.00  208
  9  \w    -24.00  44.00   0.50    0.50    --   -0.30  77.00  30.00  136
 10  \w      5.00  30.00   0.50    0.50    --   -0.30  38.00-180.00   50
 11  \w    -11.00  32.00   0.50    0.50    --   -0.30  77.00-120.00   86
;
_diffrn_measurement_device 'four-circle diffractometer'
_diffrn_measurement_device_type 'XtaLAB AFC12 (RINC): Kappa single'
_diffrn_measurement_method '\w scans'
_diffrn_orient_matrix_type 'CrysAlisPro convention (1999,Acta A55,543-557)'
_diffrn_orient_matrix_UB_11 -0.0464195000
_diffrn_orient_matrix_UB_12 0.0092268000
_diffrn_orient_matrix_UB_13 -0.0451329000
_diffrn_orient_matrix_UB_21 -0.0408033000
_diffrn_orient_matrix_UB_22 0.0476738000
_diffrn_orient_matrix_UB_23 0.0167000000
_diffrn_orient_matrix_UB_31 0.0465050000
_diffrn_orient_matrix_UB_32 0.0509135000
_diffrn_orient_matrix_UB_33 -0.0075106000
_diffrn_radiation_monochromator mirror
_diffrn_radiation_probe x-ray
_diffrn_radiation_type MoK\a
_diffrn_radiation_wavelength 0.71073
_diffrn_reflns_av_R_equivalents 0.0512
_diffrn_reflns_av_unetI/netI 0.0275
_diffrn_reflns_Laue_measured_fraction_full 0.994
_diffrn_reflns_Laue_measured_fraction_max 0.994
_diffrn_reflns_limit_h_max 11
_diffrn_reflns_limit_h_min -11
_diffrn_reflns_limit_k_max 11
_diffrn_reflns_limit_k_min -11
_diffrn_reflns_limit_l_max 18
_diffrn_reflns_limit_l_min -18
_diffrn_reflns_number 23779
_diffrn_reflns_point_group_measured_fraction_full 0.994
_diffrn_reflns_point_group_measured_fraction_max 0.994
_diffrn_reflns_theta_full 25.008
_diffrn_reflns_theta_max 25.008
_diffrn_reflns_theta_min 3.569
_diffrn_source 'Rotating-anode X-ray tube (dual wavelength)'
_diffrn_source_type 'Rigaku (Mo) X-ray DW Source'
_exptl_absorpt_coefficient_mu 12.620
_exptl_absorpt_correction_T_max 1.00000
_exptl_absorpt_correction_T_min 0.59854
_exptl_absorpt_correction_type multi-scan
_exptl_absorpt_process_details
;
CrysAlisPro 1.171.40.84a (Rigaku Oxford Diffraction, 2020)
Empirical absorption correction using spherical harmonics,
implemented in SCALE3 ABSPACK scaling algorithm.
;
_exptl_crystal_colour 'clear light yellow'
_exptl_crystal_colour_lustre clear
_exptl_crystal_colour_modifier light
_exptl_crystal_colour_primary yellow
_exptl_crystal_density_diffrn 2.894
_exptl_crystal_description plate
_exptl_crystal_F_000 1082
_exptl_crystal_size_max 0.2
_exptl_crystal_size_mid 0.2
_exptl_crystal_size_min 0.03
_refine_diff_density_max 0.532
_refine_diff_density_min -1.210
_refine_diff_density_rms 0.146
_refine_ls_extinction_method none
_refine_ls_goodness_of_fit_ref 1.120
_refine_ls_hydrogen_treatment constr
_refine_ls_matrix_type full
_refine_ls_number_parameters 117
_refine_ls_number_reflns 2467
_refine_ls_number_restraints 4
_refine_ls_restrained_S_all 1.119
_refine_ls_R_factor_all 0.0177
_refine_ls_R_factor_gt 0.0170
_refine_ls_shift/su_max 0.001
_refine_ls_shift/su_mean 0.000
_refine_ls_structure_factor_coef Fsqd
_refine_ls_weighting_details 'w=1/[\s^2^(Fo^2^)+2.3039P] where P=(Fo^2^+2Fc^2^)/3'
_refine_ls_weighting_scheme calc
_refine_ls_wR_factor_gt 0.0394
_refine_ls_wR_factor_ref 0.0397
_reflns_Friedel_coverage 0.000
_reflns_number_gt 2403
_reflns_number_total 2467
_reflns_threshold_expression 'I > 2\s(I)'
_cod_data_source_file d2dt00557c2.cif
_cod_data_source_block rac-2-i
_cod_original_formula_sum 'C5 H14 I3 N3.50 O0.25 Pb0.50'
_cod_database_code 7709967
_shelx_shelxl_version_number 2014/7
_shelx_space_group_comment
;
The symmetry employed for this shelxl refinement is uniquely defined
by the following loop, which should always be used as a source of
symmetry information in preference to the above space-group names.
They are only intended as comments.
;
_shelx_estimated_absorpt_t_max 0.703
_shelx_estimated_absorpt_t_min 0.187
_reflns_odcompleteness_completeness 99.59
_reflns_odcompleteness_iscentric 1
_reflns_odcompleteness_theta 25.07
_olex2_refinement_description
;
1. Fixed Uiso
 At 1.2 times of:
  All C(H) groups, All C(H,H) groups, All N(H,H) groups
 At 1.5 times of:
  All C(H,H,H) groups, All O(H,H) groups
2. Restrained distances
 H3D-H1B
 2.1 with sigma of 0.02
 H3D-H4D
 2.1 with sigma of 0.02
 H1B-H3C
 2.1 with sigma of 0.02
 H1B-H3D
 2.1 with sigma of 0.02
3. Others
 Fixed Sof: H4C(0.5) H4D(0.5)
4.a Free rotating group:
 O4(H4C,H4D), O3(H3C,H3D)
4.b Ternary CH refined with riding coordinates:
 C1(H1)
4.c Secondary CH2 refined with riding coordinates:
 N2(H2A,H2B), N1(H1A,H1B), C3(H3A,H3B), C4(H4A,H4B), C2(H2C,H2D)
4.d Idealised Me refined as rotating group:
 C5(H5A,H5B,H5C)
;
_olex2_submission_special_instructions 'No special instructions were received'
_oxdiff_exptl_absorpt_empirical_details
;
Empirical correction (ABSPACK) includes:
- Absorption correction using spherical harmonics
- Frame scaling
;
_oxdiff_exptl_absorpt_empirical_full_max 1.640
_oxdiff_exptl_absorpt_empirical_full_min 0.760

loop_
_space_group_symop_operation_xyz
'x, y, z'
'-x, y, -z+1/2'
'-x, -y, -z'
'x, -y, z-1/2'

loop_
_atom_site_label
_atom_site_type_symbol
_atom_site_fract_x
_atom_site_fract_y
_atom_site_fract_z
_atom_site_U_iso_or_equiv
_atom_site_adp_type
_atom_site_occupancy
_atom_site_site_symmetry_order
_atom_site_calc_flag
_atom_site_refinement_flags_posn
_atom_site_refinement_flags_adp
_atom_site_refinement_flags_occupancy
_atom_site_disorder_assembly
_atom_site_disorder_group
Pb1 Pb 0.5000 0.25573(2) 0.2500 0.01627(6) Uani 1 2 d S T P . .
I1 I 0.70672(2) 0.50698(2) 0.22300(2) 0.01692(7) Uani 1 1 d . . . . .
I2 I 0.64477(2) 0.27957(2) 0.46782(2) 0.01734(7) Uani 1 1 d . . . . .
I3 I 0.28996(2) 0.03080(2) 0.28469(2) 0.01786(7) Uani 1 1 d . . . . .
N2 N 0.6367(3) 0.6464(3) 0.4259(2) 0.0160(6) Uani 1 1 d . . . . .
H2A H 0.5748 0.6392 0.4598 0.019 Uiso 1 1 calc R . . . .
H2B H 0.6159 0.5825 0.3837 0.019 Uiso 1 1 calc R . . . .
N1 N 0.8123(3) 0.8695(3) 0.5088(2) 0.0167(6) Uani 1 1 d . . . . .
H1A H 0.8346 0.9341 0.5503 0.020 Uiso 1 1 calc R . . . .
H1B H 0.8742 0.8739 0.4747 0.020 Uiso 1 1 calc DR . . . .
O4 O 1.0000 0.7387(5) 0.2500 0.0552(17) Uani 1 2 d S T P . .
H4C H 0.9378 0.6762 0.2381 0.083 Uiso 0.5 1 d G . . . .
H4D H 0.9491 0.8091 0.2392 0.083 Uiso 0.5 1 d DG . . . .
C3 C 0.6164(4) 0.7783(3) 0.3791(3) 0.0171(7) Uani 1 1 d . . . . .
H3A H 0.5150 0.7892 0.3443 0.021 Uiso 1 1 calc R . . . .
H3B H 0.6752 0.7826 0.3365 0.021 Uiso 1 1 calc R . . . .
C1 C 0.8287(4) 0.7374(3) 0.5570(3) 0.0150(7) Uani 1 1 d . . . . .
H1 H 0.7616 0.7340 0.5952 0.018 Uiso 1 1 calc R . . . .
C4 C 0.6604(4) 0.8891(3) 0.4489(2) 0.0180(7) Uani 1 1 d . . . . .
H4A H 0.6539 0.9734 0.4173 0.022 Uiso 1 1 calc R . . . .
H4B H 0.5938 0.8915 0.4866 0.022 Uiso 1 1 calc R . . . .
C2 C 0.7890(4) 0.6280(3) 0.4859(2) 0.0155(7) Uani 1 1 d . . . . .
H2C H 0.8562 0.6290 0.4486 0.019 Uiso 1 1 calc R . . . .
H2D H 0.7972 0.5426 0.5165 0.019 Uiso 1 1 calc R . . . .
C5 C 0.9836(4) 0.7223(4) 0.6184(3) 0.0256(9) Uani 1 1 d . . . . .
H5A H 1.0498 0.7191 0.5812 0.038 Uiso 1 1 calc GR . . . .
H5B H 0.9914 0.6418 0.6532 0.038 Uiso 1 1 calc GR . . . .
H5C H 1.0076 0.7965 0.6596 0.038 Uiso 1 1 calc GR . . . .
O3 O 1.0185(4) 0.8926(4) 0.4088(2) 0.0600(11) Uani 1 1 d . . . . .
H3C H 0.9646 0.9501 0.3744 0.090 Uiso 1 1 d DG . . . .
H3D H 0.9907 0.8190 0.3824 0.090 Uiso 1 1 d DG . . . .

loop_
_atom_site_aniso_label
_atom_site_aniso_U_11
_atom_site_aniso_U_22
_atom_site_aniso_U_33
_atom_site_aniso_U_23
_atom_site_aniso_U_13
_atom_site_aniso_U_12
Pb1 0.02247(11) 0.01238(10) 0.01545(11) 0.000 0.00779(8) 0.000
I1 0.01772(12) 0.01718(12) 0.01715(12) 0.00033(8) 0.00703(9) 0.00082(8)
I2 0.02104(13) 0.01697(12) 0.01518(12) -0.00178(8) 0.00704(10) -0.00349(8)
I3 0.02132(12) 0.01599(12) 0.01844(13) -0.00239(8) 0.00917(10) -0.00145(8)
N2 0.0185(14) 0.0123(14) 0.0157(15) -0.0018(11) 0.0022(12) -0.0017(11)
N1 0.0208(15) 0.0141(14) 0.0154(14) -0.0023(12) 0.0055(12) -0.0056(11)
O4 0.045(3) 0.028(2) 0.105(5) 0.000 0.041(3) 0.000
C3 0.0200(18) 0.0148(17) 0.0151(17) 0.0007(14) 0.0026(15) 0.0013(13)
C1 0.0169(18) 0.0163(17) 0.0122(17) 0.0012(13) 0.0049(15) -0.0025(12)
C4 0.0229(18) 0.0106(16) 0.0206(18) 0.0014(14) 0.0062(15) 0.0007(13)
C2 0.0163(16) 0.0122(16) 0.0176(17) 0.0012(13) 0.0041(14) 0.0012(12)
C5 0.0167(18) 0.038(2) 0.019(2) 0.0030(17) -0.0006(16) -0.0027(15)
O3 0.071(2) 0.082(3) 0.0403(19) -0.0265(19) 0.0363(19) -0.054(2)

loop_
_atom_type_symbol
_atom_type_description
_atom_type_scat_dispersion_real
_atom_type_scat_dispersion_imag
_atom_type_scat_source
C C 0.0033 0.0016 'International Tables Vol C Tables 4.2.6.8 and 6.1.1.4'
H H 0.0000 0.0000 'International Tables Vol C Tables 4.2.6.8 and 6.1.1.4'
I I -0.4742 1.8119 'International Tables Vol C Tables 4.2.6.8 and 6.1.1.4'
N N 0.0061 0.0033 'International Tables Vol C Tables 4.2.6.8 and 6.1.1.4'
Pb Pb -3.3944 10.1111 'International Tables Vol C Tables 4.2.6.8 and 6.1.1.4'
O O 0.0106 0.0060 'International Tables Vol C Tables 4.2.6.8 and 6.1.1.4'

loop_
_geom_angle_atom_site_label_1
_geom_angle_atom_site_label_2
_geom_angle_atom_site_label_3
_geom_angle
_geom_angle_site_symmetry_1
_geom_angle_site_symmetry_3
_geom_angle_publ_flag
I1 Pb1 I1 80.098(8) . 2_655 ?
I2 Pb1 I1 85.061(6) 2_655 . ?
I2 Pb1 I1 88.371(6) . . ?
I2 Pb1 I1 88.371(6) 2_655 2_655 ?
I2 Pb1 I1 85.061(6) . 2_655 ?
I2 Pb1 I2 171.419(10) 2_655 . ?
I3 Pb1 I1 95.642(6) 2_655 . ?
I3 Pb1 I1 95.643(6) . 2_655 ?
I3 Pb1 I1 175.389(7) 2_655 2_655 ?
I3 Pb1 I1 175.390(7) . . ?
I3 Pb1 I2 96.640(6) . 2_655 ?
I3 Pb1 I2 89.507(6) 2_655 2_655 ?
I3 Pb1 I2 96.640(6) 2_655 . ?
I3 Pb1 I2 89.507(6) . . ?
I3 Pb1 I3 88.667(9) 2_655 . ?
H2A N2 H2B 107.9 . . ?
C3 N2 H2A 109.2 . . ?
C3 N2 H2B 109.2 . . ?
C2 N2 H2A 109.2 . . ?
C2 N2 H2B 109.2 . . ?
C2 N2 C3 111.9(3) . . ?
H1A N1 H1B 108.0 . . ?
C1 N1 H1A 109.4 . . ?
C1 N1 H1B 109.4 . . ?
C4 N1 H1A 109.4 . . ?
C4 N1 H1B 109.4 . . ?
C4 N1 C1 111.3(3) . . ?
H4C O4 H4D 104.5 . . ?
N2 C3 H3A 109.6 . . ?
N2 C3 H3B 109.6 . . ?
N2 C3 C4 110.5(3) . . ?
H3A C3 H3B 108.1 . . ?
C4 C3 H3A 109.6 . . ?
C4 C3 H3B 109.6 . . ?
N1 C1 H1 108.8 . . ?
N1 C1 C2 109.1(3) . . ?
N1 C1 C5 109.7(3) . . ?
C2 C1 H1 108.8 . . ?
C2 C1 C5 111.7(3) . . ?
C5 C1 H1 108.8 . . ?
N1 C4 C3 111.0(3) . . ?
N1 C4 H4A 109.4 . . ?
N1 C4 H4B 109.4 . . ?
C3 C4 H4A 109.4 . . ?
C3 C4 H4B 109.4 . . ?
H4A C4 H4B 108.0 . . ?
N2 C2 C1 110.4(3) . . ?
N2 C2 H2C 109.6 . . ?
N2 C2 H2D 109.6 . . ?
C1 C2 H2C 109.6 . . ?
C1 C2 H2D 109.6 . . ?
H2C C2 H2D 108.1 . . ?
C1 C5 H5A 109.5 . . ?
C1 C5 H5B 109.5 . . ?
C1 C5 H5C 109.5 . . ?
H5A C5 H5B 109.5 . . ?
H5A C5 H5C 109.5 . . ?
H5B C5 H5C 109.5 . . ?
H3C O3 H3D 104.5 . . ?

loop_
_geom_bond_atom_site_label_1
_geom_bond_atom_site_label_2
_geom_bond_distance
_geom_bond_site_symmetry_2
_geom_bond_publ_flag
Pb1 I1 3.3087(3) 2_655 ?
Pb1 I1 3.3087(3) . ?
Pb1 I2 3.2124(2) 2_655 ?
Pb1 I2 3.2124(2) . ?
Pb1 I3 3.1702(3) . ?
Pb1 I3 3.1701(3) 2_655 ?
N2 H2A 0.8900 . ?
N2 H2B 0.8900 . ?
N2 C3 1.495(4) . ?
N2 C2 1.495(4) . ?
N1 H1A 0.8900 . ?
N1 H1B 0.8900 . ?
N1 C1 1.507(4) . ?
N1 C4 1.492(4) . ?
O4 H4C 0.8502 . ?
O4 H4D 0.8498 . ?
C3 H3A 0.9700 . ?
C3 H3B 0.9700 . ?
C3 C4 1.515(5) . ?
C1 H1 0.9800 . ?
C1 C2 1.514(5) . ?
C1 C5 1.518(5) . ?
C4 H4A 0.9700 . ?
C4 H4B 0.9700 . ?
C2 H2C 0.9700 . ?
C2 H2D 0.9700 . ?
C5 H5A 0.9600 . ?
C5 H5B 0.9600 . ?
C5 H5C 0.9600 . ?
O3 H3C 0.8497 . ?
O3 H3D 0.8497 . ?
